data_2210567
loop_
_publ_author_name
'G. Senthil Kumar'
'K. Chinnakali'
'R. Balamurugan'
'A. K. Mohanakrishnan'
'Hoong-Kun Fun'

_publ_section_title
;
 Ethyl 9-phenylsulfonylcarbazole-3-carboxylate
;
_journal_coeditor_code CV2121
_journal_issue 10
_journal_name_full 'Acta Crystallographica Section E'
_journal_page_first o4510
_journal_page_last o4512
_journal_paper_doi 10.1107/S1600536806037263
_journal_volume 62
_journal_year 2006
_chemical_formula_iupac 'C21 H17 N O4 S'
_chemical_formula_moiety 'C21 H17 N O4 S'
_chemical_formula_sum 'C21 H17 N O4 S'
_chemical_formula_weight 379.42
_chemical_name_systematic
;
Ethyl 9-phenylsulfonylcarbazole-3-carboxylate
;
_space_group_IT_number 2
_symmetry_cell_setting triclinic
_symmetry_space_group_name_Hall '-P 1'
_symmetry_space_group_name_H-M 'P -1'
_atom_sites_solution_hydrogens geom
_atom_sites_solution_primary direct
_atom_sites_solution_secondary difmap
_audit_creation_method SHELXL-97
_cell_angle_alpha 78.6850(10)
_cell_angle_beta 87.5670(10)
_cell_angle_gamma 74.6940(10)
_cell_formula_units_Z 2
_cell_length_a 8.0912(2)
_cell_length_b 9.1704(2)
_cell_length_c 12.3718(2)
_cell_measurement_reflns_used 6119
_cell_measurement_temperature 100.00(10)
_cell_measurement_theta_max 37.48
_cell_measurement_theta_min 2.35
_cell_volume 868.17(3)
_computing_cell_refinement APEX2
_computing_data_collection 'APEX2 (Bruker, 2005)'
_computing_data_reduction 'SAINT (Bruker, 2005)'
_computing_molecular_graphics SHELXTL
_computing_publication_material
;
SHELXTL and PLATON (Spek, 2003)
;
_computing_structure_refinement SHELXTL
_computing_structure_solution 'SHELXTL (Sheldrick, 1998)'
_diffrn_ambient_temperature 100.00(10)
_diffrn_detector_area_resol_mean 8.33
_diffrn_measured_fraction_theta_full 0.999
_diffrn_measured_fraction_theta_max 0.999
_diffrn_measurement_device_type
;
Bruker SMART APEX2 CCD area-detector
;
_diffrn_measurement_method \w
_diffrn_radiation_monochromator graphite
_diffrn_radiation_source 'fine-focus sealed tube'
_diffrn_radiation_type MoK\a
_diffrn_radiation_wavelength 0.71073
_diffrn_reflns_av_R_equivalents 0.0353
_diffrn_reflns_av_sigmaI/netI 0.0244
_diffrn_reflns_limit_h_max 11
_diffrn_reflns_limit_h_min -11
_diffrn_reflns_limit_k_max 12
_diffrn_reflns_limit_k_min -12
_diffrn_reflns_limit_l_max 17
_diffrn_reflns_limit_l_min -17
_diffrn_reflns_number 27950
_diffrn_reflns_theta_full 30.00
_diffrn_reflns_theta_max 30.00
_diffrn_reflns_theta_min 1.68
_diffrn_standards_decay_% 0
_diffrn_standards_number 0
_exptl_absorpt_coefficient_mu 0.215
_exptl_absorpt_correction_T_max 0.9803
_exptl_absorpt_correction_T_min 0.8171
_exptl_absorpt_correction_type multi-scan
_exptl_absorpt_process_details '(SADABS; Bruker, 2005)'
_exptl_crystal_colour colourless
_exptl_crystal_density_diffrn 1.451
_exptl_crystal_density_method 'not measured'
_exptl_crystal_description Plate
_exptl_crystal_F_000 396
_exptl_crystal_size_max 0.41
_exptl_crystal_size_mid 0.28
_exptl_crystal_size_min 0.09
_refine_diff_density_max 0.502
_refine_diff_density_min -0.423
_refine_ls_extinction_method none
_refine_ls_goodness_of_fit_ref 1.025
_refine_ls_hydrogen_treatment constr
_refine_ls_matrix_type full
_refine_ls_number_parameters 244
_refine_ls_number_reflns 5056
_refine_ls_number_restraints 0
_refine_ls_restrained_S_all 1.025
_refine_ls_R_factor_all 0.0383
_refine_ls_R_factor_gt 0.0342
_refine_ls_shift/su_max 0.001
_refine_ls_shift/su_mean 0.000
_refine_ls_structure_factor_coef Fsqd
_refine_ls_weighting_details 'calc w=1/[\s^2^(Fo^2^)+(0.0488P)^2^+0.3804P] where P=(Fo^2^+2Fc^2^)/3'
_refine_ls_weighting_scheme calc
_refine_ls_wR_factor_gt 0.0902
_refine_ls_wR_factor_ref 0.0932
_reflns_number_gt 4563
_reflns_number_total 5056
_reflns_threshold_expression I>2\s(I)
_cod_data_source_file cv2121.cif
_cod_data_source_block I
_cod_database_code 2210567
_cod_database_fobs_code 2210567

loop_
_symmetry_equiv_pos_as_xyz
'x, y, z'
'-x, -y, -z'

loop_
_atom_site_type_symbol
_atom_site_label
_atom_site_fract_x
_atom_site_fract_y
_atom_site_fract_z
_atom_site_U_iso_or_equiv
_atom_site_adp_type
_atom_site_calc_flag
_atom_site_refinement_flags
_atom_site_occupancy
S S1 0.78637(3) 0.40273(3) 0.32359(2) 0.01342(7) Uani d . 1
O O1 0.95002(10) 0.29365(10) 0.34244(7) 0.01804(16) Uani d . 1
O O2 0.74032(11) 0.52807(10) 0.38165(7) 0.01843(17) Uani d . 1
O O3 0.93350(11) 0.32261(9) -0.28004(6) 0.01774(16) Uani d . 1
O O4 1.11691(12) 0.10823(10) -0.18851(7) 0.02258(18) Uani d . 1
N N1 0.77665(12) 0.48005(10) 0.19029(7) 0.01402(17) Uani d . 1
C C1 0.64361(13) 0.61046(12) 0.14092(9) 0.01348(19) Uani d . 1
C C2 0.53211(15) 0.72427(13) 0.18830(9) 0.0175(2) Uani d . 1
H H2 0.5340 0.7224 0.2653 0.021 Uiso calc R 1
C C3 0.41795(15) 0.84063(13) 0.11784(10) 0.0193(2) Uani d . 1
H H3 0.3400 0.9194 0.1478 0.023 Uiso calc R 1
C C4 0.41420(15) 0.84537(13) 0.00424(10) 0.0186(2) Uani d . 1
H H4 0.3345 0.9265 -0.0415 0.022 Uiso calc R 1
C C5 0.52669(14) 0.73178(12) -0.04168(9) 0.0165(2) Uani d . 1
H H5 0.5256 0.7347 -0.1188 0.020 Uiso calc R 1
C C6 0.64132(13) 0.61330(12) 0.02730(9) 0.01356(19) Uani d . 1
C C7 0.77117(13) 0.48053(12) 0.00508(8) 0.01283(18) Uani d . 1
C C8 0.82348(14) 0.42954(12) -0.09259(9) 0.01397(19) Uani d . 1
H H8 0.7729 0.4864 -0.1612 0.017 Uiso calc R 1
C C9 0.95184(13) 0.29306(12) -0.08750(8) 0.01383(19) Uani d . 1
C C10 1.02671(14) 0.21025(12) 0.01378(9) 0.0160(2) Uani d . 1
H H10 1.1127 0.1165 0.0154 0.019 Uiso calc R 1
C C11 0.97894(14) 0.26122(13) 0.11181(9) 0.0163(2) Uani d . 1
H H11 1.0319 0.2054 0.1800 0.020 Uiso calc R 1
C C12 0.85013(13) 0.39760(12) 0.10600(8) 0.01314(19) Uani d . 1
C C13 0.62604(13) 0.30320(12) 0.34371(8) 0.01402(19) Uani d . 1
C C14 0.66329(15) 0.15356(13) 0.32336(9) 0.0181(2) Uani d . 1
H H14 0.7741 0.1053 0.3000 0.022 Uiso calc R 1
C C15 0.53482(17) 0.07667(14) 0.33805(10) 0.0225(2) Uani d . 1
H H15 0.5577 -0.0256 0.3252 0.027 Uiso calc R 1
C C16 0.37264(17) 0.14918(15) 0.37150(11) 0.0243(2) Uani d . 1
H H16 0.2853 0.0960 0.3811 0.029 Uiso calc R 1
C C17 0.33706(16) 0.29835(15) 0.39096(11) 0.0237(2) Uani d . 1
H H17 0.2257 0.3470 0.4133 0.028 Uiso calc R 1
C C18 0.46444(14) 0.37670(13) 0.37775(10) 0.0187(2) Uani d . 1
H H18 0.4417 0.4784 0.3917 0.022 Uiso calc R 1
C C19 1.01124(14) 0.22968(12) -0.18831(9) 0.01502(19) Uani d . 1
C C20 0.97629(16) 0.26535(13) -0.38163(9) 0.0188(2) Uani d . 1
H H20A 1.1004 0.2143 -0.3820 0.023 Uiso calc R 1
H H20B 0.9505 0.3526 -0.4451 0.023 Uiso calc R 1
C C21 0.87510(17) 0.15185(15) -0.39290(10) 0.0229(2) Uani d . 1
H H21A 0.9055 0.1143 -0.4619 0.034 Uiso calc R 1
H H21B 0.7523 0.2029 -0.3935 0.034 Uiso calc R 1
H H21C 0.9020 0.0648 -0.3306 0.034 Uiso calc R 1

loop_
_atom_site_aniso_label
_atom_site_aniso_U_11
_atom_site_aniso_U_22
_atom_site_aniso_U_33
_atom_site_aniso_U_12
_atom_site_aniso_U_13
_atom_site_aniso_U_23
S1 0.01102(12) 0.01807(13) 0.01180(12) -0.00389(9) 0.00000(8) -0.00417(9)
O1 0.0112(4) 0.0257(4) 0.0154(4) -0.0023(3) -0.0018(3) -0.0027(3)
O2 0.0195(4) 0.0225(4) 0.0166(4) -0.0076(3) 0.0016(3) -0.0089(3)
O3 0.0223(4) 0.0171(4) 0.0123(3) -0.0014(3) 0.0007(3) -0.0044(3)
O4 0.0230(4) 0.0208(4) 0.0198(4) 0.0042(3) -0.0010(3) -0.0076(3)
N1 0.0129(4) 0.0156(4) 0.0125(4) -0.0014(3) 0.0009(3) -0.0036(3)
C1 0.0108(4) 0.0139(4) 0.0158(5) -0.0033(3) 0.0005(3) -0.0030(4)
C2 0.0166(5) 0.0176(5) 0.0187(5) -0.0034(4) 0.0029(4) -0.0065(4)
C3 0.0161(5) 0.0160(5) 0.0248(5) -0.0013(4) 0.0033(4) -0.0063(4)
C4 0.0151(5) 0.0143(5) 0.0239(5) -0.0005(4) 0.0001(4) -0.0023(4)
C5 0.0152(5) 0.0159(5) 0.0171(5) -0.0025(4) -0.0004(4) -0.0020(4)
C6 0.0110(4) 0.0136(4) 0.0163(5) -0.0030(4) 0.0010(3) -0.0037(4)
C7 0.0105(4) 0.0133(4) 0.0145(4) -0.0026(3) 0.0001(3) -0.0027(3)
C8 0.0132(5) 0.0146(4) 0.0136(4) -0.0029(4) 0.0001(3) -0.0027(3)
C9 0.0133(5) 0.0145(4) 0.0139(4) -0.0030(4) 0.0013(3) -0.0040(4)
C10 0.0141(5) 0.0158(5) 0.0162(5) -0.0001(4) 0.0000(4) -0.0037(4)
C11 0.0148(5) 0.0174(5) 0.0137(4) 0.0002(4) -0.0007(4) -0.0019(4)
C12 0.0112(4) 0.0153(4) 0.0133(4) -0.0035(4) 0.0012(3) -0.0037(3)
C13 0.0124(5) 0.0172(5) 0.0127(4) -0.0043(4) -0.0005(3) -0.0028(4)
C14 0.0165(5) 0.0181(5) 0.0190(5) -0.0022(4) -0.0009(4) -0.0050(4)
C15 0.0252(6) 0.0184(5) 0.0253(6) -0.0077(4) -0.0032(5) -0.0039(4)
C16 0.0220(6) 0.0266(6) 0.0271(6) -0.0132(5) -0.0015(5) -0.0020(5)
C17 0.0149(5) 0.0282(6) 0.0287(6) -0.0075(5) 0.0037(4) -0.0057(5)
C18 0.0144(5) 0.0191(5) 0.0226(5) -0.0035(4) 0.0023(4) -0.0057(4)
C19 0.0144(5) 0.0159(5) 0.0148(5) -0.0035(4) 0.0008(4) -0.0037(4)
C20 0.0241(6) 0.0206(5) 0.0126(4) -0.0060(4) 0.0027(4) -0.0056(4)
C21 0.0275(6) 0.0245(6) 0.0187(5) -0.0089(5) -0.0003(4) -0.0062(4)

loop_
_atom_type_symbol
_atom_type_description
_atom_type_scat_dispersion_real
_atom_type_scat_dispersion_imag
_atom_type_scat_source
C C 0.0033 0.0016 'International Tables Vol C Tables 4.2.6.8 and 6.1.1.4'
H H 0.0000 0.0000 'International Tables Vol C Tables 4.2.6.8 and 6.1.1.4'
N N 0.0061 0.0033 'International Tables Vol C Tables 4.2.6.8 and 6.1.1.4'
O O 0.0106 0.0060 'International Tables Vol C Tables 4.2.6.8 and 6.1.1.4'
S S 0.1246 0.1234 'International Tables Vol C Tables 4.2.6.8 and 6.1.1.4'

loop_
_geom_angle_atom_site_label_1
_geom_angle_atom_site_label_2
_geom_angle_atom_site_label_3
_geom_angle
O1 S1 O2 120.11(5)
O1 S1 N1 106.33(5)
O2 S1 N1 106.69(5)
O1 S1 C13 108.88(5)
O2 S1 C13 108.70(5)
N1 S1 C13 105.11(5)
C19 O3 C20 115.84(9)
C12 N1 C1 107.87(8)
C12 N1 S1 124.09(7)
C1 N1 S1 123.73(7)
C2 C1 C6 121.55(10)
C2 C1 N1 130.19(10)
C6 C1 N1 108.23(9)
C3 C2 C1 117.04(10)
C3 C2 H2 121.5
C1 C2 H2 121.5
C2 C3 C4 122.14(10)
C2 C3 H3 118.9
C4 C3 H3 118.9
C5 C4 C3 120.10(11)
C5 C4 H4 119.9
C3 C4 H4 119.9
C4 C5 C6 118.85(10)
C4 C5 H5 120.6
C6 C5 H5 120.6
C5 C6 C1 120.31(10)
C5 C6 C7 131.87(10)
C1 C6 C7 107.82(9)
C8 C7 C12 120.42(9)
C8 C7 C6 131.62(10)
C12 C7 C6 107.96(9)
C7 C8 C9 118.37(10)
C7 C8 H8 120.8
C9 C8 H8 120.8
C8 C9 C10 120.52(9)
C8 C9 C19 121.30(10)
C10 C9 C19 118.17(9)
C11 C10 C9 121.91(10)
C11 C10 H10 119.0
C9 C10 H10 119.0
C10 C11 C12 117.18(10)
C10 C11 H11 121.4
C12 C11 H11 121.4
C11 C12 C7 121.57(9)
C11 C12 N1 130.42(10)
C7 C12 N1 108.00(9)
C18 C13 C14 121.82(10)
C18 C13 S1 119.11(8)
C14 C13 S1 119.07(8)
C15 C14 C13 118.59(11)
C15 C14 H14 120.7
C13 C14 H14 120.7
C14 C15 C16 120.12(11)
C14 C15 H15 119.9
C16 C15 H15 119.9
C17 C16 C15 120.71(11)
C17 C16 H16 119.6
C15 C16 H16 119.6
C16 C17 C18 120.04(11)
C16 C17 H17 120.0
C18 C17 H17 120.0
C17 C18 C13 118.73(11)
C17 C18 H18 120.6
C13 C18 H18 120.6
O4 C19 O3 123.53(10)
O4 C19 C9 124.33(10)
O3 C19 C9 112.14(9)
O3 C20 C21 110.53(9)
O3 C20 H20A 109.5
C21 C20 H20A 109.5
O3 C20 H20B 109.5
C21 C20 H20B 109.5
H20A C20 H20B 108.1
C20 C21 H21A 109.5
C20 C21 H21B 109.5
H21A C21 H21B 109.5
C20 C21 H21C 109.5
H21A C21 H21C 109.5
H21B C21 H21C 109.5

loop_
_geom_bond_atom_site_label_1
_geom_bond_atom_site_label_2
_geom_bond_distance
S1 O1 1.4296(8)
S1 O2 1.4321(8)
S1 N1 1.6587(9)
S1 C13 1.7568(11)
O3 C19 1.3446(13)
O3 C20 1.4496(13)
O4 C19 1.2123(13)
N1 C12 1.4255(13)
N1 C1 1.4323(14)
C1 C2 1.3946(14)
C1 C6 1.4016(14)
C2 C3 1.3910(16)
C2 H2 0.95
C3 C4 1.3989(16)
C3 H3 0.95
C4 C5 1.3871(15)
C4 H4 0.95
C5 C6 1.3930(15)
C5 H5 0.95
C6 C7 1.4468(14)
C7 C8 1.3899(14)
C7 C12 1.4086(14)
C8 C9 1.3919(14)
C8 H8 0.95
C9 C10 1.4006(15)
C9 C19 1.4868(14)
C10 C11 1.3879(14)
C10 H10 0.95
C11 C12 1.3923(14)
C11 H11 0.95
C13 C18 1.3930(15)
C13 C14 1.3958(15)
C14 C15 1.3897(16)
C14 H14 0.95
C15 C16 1.3916(19)
C15 H15 0.95
C16 C17 1.3884(18)
C16 H16 0.95
C17 C18 1.3914(16)
C17 H17 0.95
C18 H18 0.95
C20 C21 1.5131(17)
C20 H20A 0.99
C20 H20B 0.99
C21 H21A 0.98
C21 H21B 0.98
C21 H21C 0.98

loop_
_geom_hbond_atom_site_label_D
_geom_hbond_atom_site_label_H
_geom_hbond_atom_site_label_A
_geom_hbond_site_symmetry_A
_geom_hbond_distance_DH
_geom_hbond_distance_HA
_geom_hbond_distance_DA
_geom_hbond_angle_DHA
_geom_hbond_publ_flag
C5 H5 Cg1 2_665 0.95 2.91 3.8605(12) 174 y
C14 H14 O4 2_755 0.95 2.56 3.2826(15) 133 y
C2 H2 O2 . 0.95 2.38 2.9750(14) 120 n
C11 H11 O1 . 0.95 2.32 2.9196(14) 121 n
C18 H18 O2 . 0.95 2.57 2.9297(15) 103 n

loop_
_geom_torsion_atom_site_label_1
_geom_torsion_atom_site_label_2
_geom_torsion_atom_site_label_3
_geom_torsion_atom_site_label_4
_geom_torsion
O1 S1 N1 C12 35.55(10)
O2 S1 N1 C12 164.87(8)
C13 S1 N1 C12 -79.81(9)
O1 S1 N1 C1 -170.64(8)
O2 S1 N1 C1 -41.32(10)
C13 S1 N1 C1 74.00(9)
C12 N1 C1 C2 178.65(11)
S1 N1 C1 C2 21.24(16)
C12 N1 C1 C6 -3.18(11)
S1 N1 C1 C6 -160.59(8)
C6 C1 C2 C3 0.21(16)
N1 C1 C2 C3 178.17(10)
C1 C2 C3 C4 -0.35(17)
C2 C3 C4 C5 -0.03(18)
C3 C4 C5 C6 0.55(17)
C4 C5 C6 C1 -0.69(16)
C4 C5 C6 C7 179.67(11)
C2 C1 C6 C5 0.31(16)
N1 C1 C6 C5 -178.05(9)
C2 C1 C6 C7 -179.98(10)
N1 C1 C6 C7 1.66(11)
C5 C6 C7 C8 0.4(2)
C1 C6 C7 C8 -179.23(11)
C5 C6 C7 C12 -179.84(11)
C1 C6 C7 C12 0.48(12)
C12 C7 C8 C9 1.71(15)
C6 C7 C8 C9 -178.61(10)
C7 C8 C9 C10 -0.42(16)
C7 C8 C9 C19 178.52(9)
C8 C9 C10 C11 -1.09(17)
C19 C9 C10 C11 179.93(10)
C9 C10 C11 C12 1.23(16)
C10 C11 C12 C7 0.09(16)
C10 C11 C12 N1 -178.52(10)
C8 C7 C12 C11 -1.59(16)
C6 C7 C12 C11 178.67(10)
C8 C7 C12 N1 177.30(9)
C6 C7 C12 N1 -2.44(11)
C1 N1 C12 C11 -177.78(11)
S1 N1 C12 C11 -20.46(16)
C1 N1 C12 C7 3.47(11)
S1 N1 C12 C7 160.78(8)
O1 S1 C13 C18 152.04(9)
O2 S1 C13 C18 19.54(10)
N1 S1 C13 C18 -94.38(9)
O1 S1 C13 C14 -29.03(10)
O2 S1 C13 C14 -161.52(9)
N1 S1 C13 C14 84.56(9)
C18 C13 C14 C15 -0.20(17)
S1 C13 C14 C15 -179.11(9)
C13 C14 C15 C16 0.52(18)
C14 C15 C16 C17 -0.22(19)
C15 C16 C17 C18 -0.4(2)
C16 C17 C18 C13 0.71(19)
C14 C13 C18 C17 -0.41(17)
S1 C13 C18 C17 178.49(9)
C20 O3 C19 O4 3.28(16)
C20 O3 C19 C9 -176.47(9)
C8 C9 C19 O4 -176.61(11)
C10 C9 C19 O4 2.35(17)
C8 C9 C19 O3 3.13(14)
C10 C9 C19 O3 -177.90(9)
C19 O3 C20 C21 80.45(12)

loop_
_cod_related_entry_id
_cod_related_entry_database
_cod_related_entry_code
1 ChemSpider 9466895
